data_9014022
loop_
_publ_author_name
'Brandenberger, E.'

_publ_section_title
;
 Die Kristallstruktur des Koppit
 _cod_database_code 1011136
;
_journal_name_full 'Zeitschrift fur Kristallographie'
_journal_page_first 322
_journal_page_last 334
_journal_volume 76
_journal_year 1931
_chemical_formula_sum 'Ca1.125 Ce0.25 F0.25 Fe0.375 K0.25 Na0.375 Nb1.625 O6.75'
_chemical_name_mineral Pyrochlore
_space_group_IT_number 227
_symmetry_space_group_name_Hall 'F 4d 2 3 -1d'
_symmetry_space_group_name_H-M 'F d -3 m :1'
_cell_angle_alpha 90
_cell_angle_beta 90
_cell_angle_gamma 90
_cell_length_a 10.39
_cell_length_b 10.39
_cell_length_c 10.39
_cell_formula_units_Z 8
_cell_volume 1121.622
_database_code_amcsd 0018025
_exptl_crystal_density_diffrn 4.538
_cod_duplicate_entry 1011136
_cod_original_sg_symbol_H-M 'F d 3 m'
_cod_original_formula_sum '(Na.375 K.25 Ca1.125 Ce.25) (Fe.375 Nb1.625) O6.75 F.25'
_cod_database_code 9014022

loop_
_space_group_symop_operation_xyz
x,y,z
x,1/2+y,1/2+z
1/2+x,y,1/2+z
1/2+x,1/2+y,z
3/4+z,3/4-x,1/4+y
3/4+z,1/4-x,3/4+y
1/4+z,3/4-x,3/4+y
1/4+z,1/4-x,1/4+y
-y,1/2+z,1/2-x
-y,+z,-x
1/2-y,1/2+z,-x
1/2-y,+z,1/2-x
3/4+x,3/4-y,1/4+z
3/4+x,1/4-y,3/4+z
1/4+x,3/4-y,3/4+z
1/4+x,1/4-y,1/4+z
-z,1/2+x,1/2-y
-z,+x,-y
1/2-z,1/2+x,-y
1/2-z,+x,1/2-y
3/4+y,3/4-z,1/4+x
3/4+y,1/4-z,3/4+x
1/4+y,3/4-z,3/4+x
1/4+y,1/4-z,1/4+x
-x,1/2+y,1/2-z
-x,+y,-z
1/2-x,1/2+y,-z
1/2-x,+y,1/2-z
1/2+x,-z,1/2-y
1/2+x,1/2-z,-y
+x,-z,-y
+x,1/2-z,1/2-y
3/4-z,3/4+y,1/4+x
3/4-z,1/4+y,3/4+x
1/4-z,3/4+y,3/4+x
1/4-z,1/4+y,1/4+x
1/2+y,-x,1/2-z
1/2+y,1/2-x,-z
+y,-x,-z
+y,1/2-x,1/2-z
3/4-x,3/4+z,1/4+y
3/4-x,1/4+z,3/4+y
1/4-x,3/4+z,3/4+y
1/4-x,1/4+z,1/4+y
1/2+z,-y,1/2-x
1/2+z,1/2-y,-x
+z,-y,-x
+z,1/2-y,1/2-x
3/4-y,3/4+x,1/4+z
3/4-y,1/4+x,3/4+z
1/4-y,3/4+x,3/4+z
1/4-y,1/4+x,1/4+z
x,1/2+z,1/2+y
x,+z,+y
1/2+x,1/2+z,+y
1/2+x,+z,1/2+y
1/4-z,3/4-y,3/4-x
1/4-z,1/4-y,1/4-x
3/4-z,3/4-y,1/4-x
3/4-z,1/4-y,3/4-x
y,1/2+x,1/2+z
y,+x,+z
1/2+y,1/2+x,+z
1/2+y,+x,1/2+z
1/4-x,3/4-z,3/4-y
1/4-x,1/4-z,1/4-y
3/4-x,3/4-z,1/4-y
3/4-x,1/4-z,3/4-y
z,1/2+y,1/2+x
z,+y,+x
1/2+z,1/2+y,+x
1/2+z,+y,1/2+x
1/4-y,3/4-x,3/4-z
1/4-y,1/4-x,1/4-z
3/4-y,3/4-x,1/4-z
3/4-y,1/4-x,3/4-z
3/4+z,1/4+x,3/4-y
3/4+z,3/4+x,1/4-y
1/4+z,1/4+x,1/4-y
1/4+z,3/4+x,3/4-y
-y,1/2-z,1/2+x
-y,-z,+x
1/2-y,1/2-z,+x
1/2-y,-z,1/2+x
3/4+x,1/4+y,3/4-z
3/4+x,3/4+y,1/4-z
1/4+x,1/4+y,1/4-z
1/4+x,3/4+y,3/4-z
-z,1/2-x,1/2+y
-z,-x,+y
1/2-z,1/2-x,+y
1/2-z,-x,1/2+y
3/4+y,1/4+z,3/4-x
3/4+y,3/4+z,1/4-x
1/4+y,1/4+z,1/4-x
1/4+y,3/4+z,3/4-x
-x,1/2-y,1/2+z
-x,-y,+z
1/2-x,1/2-y,+z
1/2-x,-y,1/2+z
1/4-z,3/4+x,3/4+y
1/4-z,1/4+x,1/4+y
3/4-z,3/4+x,1/4+y
3/4-z,1/4+x,3/4+y
y,-z,-x
y,1/2-z,1/2-x
1/2+y,-z,1/2-x
1/2+y,1/2-z,-x
1/4-x,3/4+y,3/4+z
1/4-x,1/4+y,1/4+z
3/4-x,3/4+y,1/4+z
3/4-x,1/4+y,3/4+z
z,-x,-y
z,1/2-x,1/2-y
1/2+z,-x,1/2-y
1/2+z,1/2-x,-y
1/4-y,3/4+z,3/4+x
1/4-y,1/4+z,1/4+x
3/4-y,3/4+z,1/4+x
3/4-y,1/4+z,3/4+x
x,-y,-z
x,1/2-y,1/2-z
1/2+x,-y,1/2-z
1/2+x,1/2-y,-z
1/2-x,1/2+z,-y
1/2-x,+z,1/2-y
-x,1/2+z,1/2-y
-x,+z,-y
1/4+z,3/4-y,3/4+x
1/4+z,1/4-y,1/4+x
3/4+z,3/4-y,1/4+x
3/4+z,1/4-y,3/4+x
1/2-y,1/2+x,-z
1/2-y,+x,1/2-z
-y,1/2+x,1/2-z
-y,+x,-z
1/4+x,3/4-z,3/4+y
1/4+x,1/4-z,1/4+y
3/4+x,3/4-z,1/4+y
3/4+x,1/4-z,3/4+y
1/2-z,1/2+y,-x
1/2-z,+y,1/2-x
-z,1/2+y,1/2-x
-z,+y,-x
1/4+y,3/4-x,3/4+z
1/4+y,1/4-x,1/4+z
3/4+y,3/4-x,1/4+z
3/4+y,1/4-x,3/4+z
-x,-z,y
-x,1/2-z,1/2+y
1/2-x,-z,1/2+y
1/2-x,1/2-z,y
3/4+z,3/4+y,1/4-x
3/4+z,1/4+y,3/4-x
1/4+z,3/4+y,3/4-x
1/4+z,1/4+y,1/4-x
-y,-x,z
-y,1/2-x,1/2+z
1/2-y,-x,1/2+z
1/2-y,1/2-x,z
3/4+x,3/4+z,1/4-y
3/4+x,1/4+z,3/4-y
1/4+x,3/4+z,3/4-y
1/4+x,1/4+z,1/4-y
-z,-y,x
-z,1/2-y,1/2+x
1/2-z,-y,1/2+x
1/2-z,1/2-y,x
3/4+y,3/4+x,1/4-z
3/4+y,1/4+x,3/4-z
1/4+y,3/4+x,3/4-z
1/4+y,1/4+x,1/4-z
1/4-z,1/4-x,1/4-y
1/4-z,3/4-x,3/4-y
3/4-z,1/4-x,3/4-y
3/4-z,3/4-x,1/4-y
y,z,x
y,1/2+z,1/2+x
1/2+y,z,1/2+x
1/2+y,1/2+z,x
1/4-x,1/4-y,1/4-z
1/4-x,3/4-y,3/4-z
3/4-x,1/4-y,3/4-z
3/4-x,3/4-y,1/4-z
z,x,y
z,1/2+x,1/2+y
1/2+z,x,1/2+y
1/2+z,1/2+x,y
1/4-y,1/4-z,1/4-x
1/4-y,3/4-z,3/4-x
3/4-y,1/4-z,3/4-x
3/4-y,3/4-z,1/4-x

loop_
_atom_site_label
_atom_site_fract_x
_atom_site_fract_y
_atom_site_fract_z
_atom_site_occupancy
Na1 0.62500 0.62500 0.62500 0.18750
K1 0.62500 0.62500 0.62500 0.12500
Ca1 0.62500 0.62500 0.62500 0.56250
Ce1 0.62500 0.62500 0.62500 0.12500
Fe1 0.12500 0.12500 0.12500 0.18750
Nb1 0.12500 0.12500 0.12500 0.81250
O1 0.19000 0.00000 0.00000 1.00000
O2 0.50000 0.50000 0.50000 0.37500
O3 0.50000 0.50000 0.50000 0.37500
F1 0.50000 0.50000 0.50000 0.25000

loop_
_cod_related_entry_id
_cod_related_entry_database
_cod_related_entry_code
1 AMCSD 0018025
